data_7709626
loop_
_publ_author_name
'Deng, Lan'
'Lin, Rong-Yan'
'Zhou, Zhao-Hui'

_publ_section_title
;
 Isolated molybdenum-based microporous POMs for selective adsorption of
 gases
;
_journal_name_full 'Dalton Transactions'
_journal_paper_doi 10.1039/D2DT00134A
_journal_year 2022
_chemical_formula_moiety 'C16 H20 Mo12 N24 O28'
_chemical_formula_sum 'C16 H20 Mo12 N24 O28'
_chemical_formula_weight 2147.84
_space_group_crystal_system tetragonal
_space_group_IT_number 88
_space_group_name_Hall '-I 4ad'
_space_group_name_H-M_alt 'I 41/a :2'
_atom_sites_solution_hydrogens mixed
_atom_sites_solution_primary dual
_audit_creation_date 2022-01-07
_audit_creation_method
;
Olex2 1.3
(compiled 2020.06.28 svn.raecde09e for OlexSys, GUI svn.r6132)
;
_audit_update_record
;
2022-01-15 deposited with the CCDC.	2022-02-28 downloaded from the CCDC.
;
_cell_angle_alpha 90
_cell_angle_beta 90
_cell_angle_gamma 90
_cell_formula_units_Z 4
_cell_length_a 20.8003(2)
_cell_length_b 20.8003(2)
_cell_length_c 26.7130(5)
_cell_measurement_reflns_used 10554
_cell_measurement_temperature 99.9(8)
_cell_measurement_theta_max 78.9700
_cell_measurement_theta_min 4.4380
_cell_volume 11557.4(3)
_computing_cell_refinement 'CrysAlisPro 1.171.41.110a (Rigaku OD, 2021)'
_computing_data_collection 'CrysAlisPro 1.171.41.110a (Rigaku OD, 2021)'
_computing_data_reduction 'CrysAlisPro 1.171.41.110a (Rigaku OD, 2021)'
_computing_molecular_graphics 'Olex2 1.3 (Dolomanov et al., 2009)'
_computing_publication_material 'Olex2 1.3 (Dolomanov et al., 2009)'
_computing_structure_refinement 'SHELXL 2018/3 (Sheldrick, 2015)'
_computing_structure_solution 'SHELXT 2014/5 (Sheldrick, 2014)'
_diffrn_ambient_environment N~2~
_diffrn_ambient_temperature 99.9(8)
_diffrn_detector 'Hybrid Pixel Array Detector'
_diffrn_detector_area_resol_mean 10.0000
_diffrn_detector_type HyPix
_diffrn_measured_fraction_theta_full 0.983
_diffrn_measured_fraction_theta_max 0.983
_diffrn_measurement_details
;
List of Runs (angles in degrees, time in seconds):

  # Type    Start    End  Width  t~exp~   \w     \q     \k     \f   Frames
#--------------------------------------------------------------------------
  1  \w   -113.00 -73.00   0.50    1.20    --  -41.49-121.00 -94.00   80
  2  \w      0.00  53.00   0.50    1.20    --   41.49 -47.00 133.00  106
  3  \w    -34.00  -8.00   0.50    1.20    --   41.49 -47.00 133.00   52
  4  \w    -85.00 -60.00   0.50    5.00    --  -98.00  75.00 105.00   50
  5  \w     95.00 163.00   0.50    5.00    --  119.50  47.00 -77.00  136
  6  \w    123.00 164.00   0.50    5.00    --  119.50 153.00 147.00   82
  7  \w     93.00 121.00   0.50    5.00    --  119.50 153.00 147.00   56
  8  \w    -30.00  18.00   0.50    1.20    --   41.49 -19.00-120.00   96
  9  \w     83.00 123.00   0.50    1.20    --   41.49 178.00  90.00   80
 10  \w    -52.00 -27.00   0.50    5.00    --  -98.00  47.00 -77.00   50
 11  \w   -147.00-122.00   0.50    5.00    --  -98.00 -47.00 133.00   50
 12  \w     50.00 109.00   0.50    5.00    --  119.50-111.00 -30.00  118
 13  \w    143.00 175.00   0.50    5.00    --  119.50  61.00  90.00   64
 14  \w     66.00  93.00   0.50    5.00    --  119.50 -77.00 -90.00   54
 15  \w    101.00 147.00   0.50    5.00    --  119.50 111.00-180.00   92
 16  \w     41.00  75.00   0.50    5.00    --  119.50-111.00  90.00   68
 17  \w     75.00 104.00   0.50    5.00    --  119.50 -94.00 -30.00   58
 18  \w     45.00  85.00   0.50    5.00    --  119.50 -94.00-150.00   80
 19  \w     94.00 123.00   0.50    5.00    --  119.50  61.00  90.00   58
 20  \w     77.00 104.00   0.50    5.00    --  119.50 -77.00 -60.00   54
 21  \w     43.00  94.00   0.50    5.00    --  119.50-111.00-150.00  102
 22  \w     44.00  70.00   0.50    5.00    --  119.50 -94.00 -30.00   52
 23  \w     53.00  94.00   0.50    5.00    --  119.50 -77.00 120.00   82
;
_diffrn_measurement_device 'four-circle diffractometer'
_diffrn_measurement_device_type 'XtaLAB Synergy, Dualflex, HyPix'
_diffrn_measurement_method '\w scans'
_diffrn_orient_matrix_type 'CrysAlisPro convention (1999,Acta A55,543-557)'
_diffrn_orient_matrix_UB_11 0.0380394000
_diffrn_orient_matrix_UB_12 0.0458114000
_diffrn_orient_matrix_UB_13 -0.0343853000
_diffrn_orient_matrix_UB_21 0.0200218000
_diffrn_orient_matrix_UB_22 0.0400354000
_diffrn_orient_matrix_UB_23 0.0458972000
_diffrn_orient_matrix_UB_31 0.0602792000
_diffrn_orient_matrix_UB_32 -0.0422167000
_diffrn_orient_matrix_UB_33 0.0063657000
_diffrn_radiation_monochromator mirror
_diffrn_radiation_probe x-ray
_diffrn_radiation_type 'Cu K\a'
_diffrn_radiation_wavelength 1.54184
_diffrn_reflns_av_R_equivalents 0.0413
_diffrn_reflns_av_unetI/netI 0.0310
_diffrn_reflns_Laue_measured_fraction_full 0.983
_diffrn_reflns_Laue_measured_fraction_max 0.983
_diffrn_reflns_limit_h_max 24
_diffrn_reflns_limit_h_min -18
_diffrn_reflns_limit_k_max 23
_diffrn_reflns_limit_k_min -24
_diffrn_reflns_limit_l_max 32
_diffrn_reflns_limit_l_min -32
_diffrn_reflns_number 20237
_diffrn_reflns_point_group_measured_fraction_full 0.983
_diffrn_reflns_point_group_measured_fraction_max 0.983
_diffrn_reflns_theta_full 67.497
_diffrn_reflns_theta_max 67.497
_diffrn_reflns_theta_min 2.692
_diffrn_source 'micro-focus sealed X-ray tube'
_diffrn_source_type 'PhotonJet (Cu) X-ray Source'
_exptl_absorpt_coefficient_mu 10.705
_exptl_absorpt_correction_T_max 1.00000
_exptl_absorpt_correction_T_min 0.31521
_exptl_absorpt_correction_type multi-scan
_exptl_absorpt_process_details
;
CrysAlisPro 1.171.41.110a (Rigaku Oxford Diffraction, 2021)
Empirical absorption correction using spherical harmonics,
implemented in SCALE3 ABSPACK scaling algorithm.
;
_exptl_crystal_colour 'clear dark yellow'
_exptl_crystal_colour_lustre clear
_exptl_crystal_colour_modifier dark
_exptl_crystal_colour_primary yellow
_exptl_crystal_density_diffrn 1.234
_exptl_crystal_description block
_exptl_crystal_F_000 4048
_exptl_crystal_size_max 0.4
_exptl_crystal_size_mid 0.2
_exptl_crystal_size_min 0.1
_refine_diff_density_max 1.154
_refine_diff_density_min -0.848
_refine_diff_density_rms 0.126
_refine_ls_extinction_method none
_refine_ls_goodness_of_fit_ref 1.040
_refine_ls_hydrogen_treatment mixed
_refine_ls_matrix_type full
_refine_ls_number_parameters 185
_refine_ls_number_reflns 5123
_refine_ls_number_restraints 0
_refine_ls_restrained_S_all 1.040
_refine_ls_R_factor_all 0.0526
_refine_ls_R_factor_gt 0.0439
_refine_ls_shift/su_max 0.002
_refine_ls_shift/su_mean 0.000
_refine_ls_structure_factor_coef Fsqd
_refine_ls_weighting_details 'w=1/[\s^2^(Fo^2^)+(0.0807P)^2^+30.1857P] where P=(Fo^2^+2Fc^2^)/3'
_refine_ls_weighting_scheme calc
_refine_ls_wR_factor_gt 0.1259
_refine_ls_wR_factor_ref 0.1312
_reflns_Friedel_coverage 0.000
_reflns_number_gt 4200
_reflns_number_total 5123
_reflns_threshold_expression 'I > 2\s(I)'
_cod_data_source_file d2dt00134a2.cif
_cod_data_source_block exp_7272_auto_reduction_1
_cod_original_sg_symbol_H-M 'I 41/a'
_cod_database_code 7709626
_shelx_shelxl_version_number 2018/3
_shelx_space_group_comment
;
The symmetry employed for this shelxl refinement is uniquely defined
by the following loop, which should always be used as a source of
symmetry information in preference to the above space-group names.
They are only intended as comments.
;
_shelx_estimated_absorpt_t_max 0.414
_shelx_estimated_absorpt_t_min 0.100
_reflns_odcompleteness_completeness 94.18
_reflns_odcompleteness_iscentric 1
_reflns_odcompleteness_theta 80.95
_olex2_refinement_description
;
1. Fixed Uiso
 At 1.2 times of:
  All C(H) groups
2.a Aromatic/amide H refined with riding coordinates:
 C2(H2), C1(H1), C4(H4), C3(H3a)
;
_smtbx_masks_void_probe_radius 1.2
_smtbx_masks_void_truncation_radius 1.2
_olex2_submission_special_instructions 'No special instructions were received'
_oxdiff_exptl_absorpt_empirical_details
;
Empirical correction (ABSPACK) includes:
- Absorption correction using spherical harmonics
- Frame scaling
;
_oxdiff_exptl_absorpt_empirical_full_max 2.326
_oxdiff_exptl_absorpt_empirical_full_min 0.534

loop_
_space_group_symop_operation_xyz
'x, y, z'
'-x+1/2, -y, z+1/2'
'-y+3/4, x+1/4, z+1/4'
'y+3/4, -x+3/4, z+3/4'
'x+1/2, y+1/2, z+1/2'
'-x+1, -y+1/2, z+1'
'-y+5/4, x+3/4, z+3/4'
'y+5/4, -x+5/4, z+5/4'
'-x, -y, -z'
'x-1/2, y, -z-1/2'
'y-3/4, -x-1/4, -z-1/4'
'-y-3/4, x-3/4, -z-3/4'
'-x+1/2, -y+1/2, -z+1/2'
'x, y+1/2, -z'
'y-1/4, -x+1/4, -z+1/4'
'-y-1/4, x-1/4, -z-1/4'

loop_
_atom_site_label
_atom_site_type_symbol
_atom_site_fract_x
_atom_site_fract_y
_atom_site_fract_z
_atom_site_U_iso_or_equiv
_atom_site_adp_type
_atom_site_occupancy
_atom_site_site_symmetry_order
_atom_site_calc_flag
_atom_site_refinement_flags_posn
_atom_site_refinement_flags_adp
_atom_site_refinement_flags_occupancy
_atom_site_disorder_assembly
_atom_site_disorder_group
Mo2 Mo 0.48214(2) 0.87373(2) 0.60145(2) 0.04674(14) Uani 1 1 d . . . . .
Mo1 Mo 0.49807(2) 0.87203(2) 0.69692(2) 0.04934(15) Uani 1 1 d . . . . .
Mo3 Mo 0.47964(2) 0.80902(2) 0.47254(2) 0.05242(15) Uani 1 1 d . . . . .
O3 O 0.44853(16) 0.81507(17) 0.65281(13) 0.0469(8) Uani 1 1 d . . . . .
O5 O 0.45283(17) 0.81541(16) 0.54669(13) 0.0469(8) Uani 1 1 d . . . . .
O6 O 0.56592(19) 0.77312(17) 0.48612(15) 0.0549(9) Uani 1 1 d . . . . .
O2 O 0.54549(19) 0.91541(18) 0.64497(14) 0.0524(8) Uani 1 1 d . . . . .
O4 O 0.4243(2) 0.93063(18) 0.59835(15) 0.0584(10) Uani 1 1 d . . . . .
O7 O 0.4808(2) 0.8271(2) 0.41080(17) 0.0674(11) Uani 1 1 d . . . . .
O1 O 0.4441(2) 0.9273(2) 0.71693(16) 0.0612(10) Uani 1 1 d . . . . .
N1 N 0.5368(2) 0.9152(2) 0.54017(18) 0.0526(10) Uani 1 1 d . . . . .
N2 N 0.5261(2) 0.8985(2) 0.49175(19) 0.0562(11) Uani 1 1 d . . . . .
N4 N 0.3386(2) 0.8217(2) 0.50166(19) 0.0600(12) Uani 1 1 d . . . . .
N5 N 0.3805(3) 0.8471(2) 0.46966(19) 0.0612(12) Uani 1 1 d . . . . .
N3 N 0.5599(3) 0.9360(3) 0.4622(2) 0.0686(14) Uani 1 1 d . . . . .
N6 N 0.3524(3) 0.8883(3) 0.4383(2) 0.0806(17) Uani 1 1 d . . . . .
C2 C 0.5771(3) 0.9651(3) 0.5398(2) 0.0597(14) Uani 1 1 d . . . . .
H2 H 0.592623 0.987444 0.568317 0.072 Uiso 1 1 calc R U . . .
C1 C 0.5916(3) 0.9781(3) 0.4923(3) 0.0694(17) Uani 1 1 d . . . . .
H1 H 0.619517 1.011371 0.481203 0.083 Uiso 1 1 calc R U . . .
C4 C 0.2815(3) 0.8456(4) 0.4919(3) 0.0732(18) Uani 1 1 d . . . . .
H4 H 0.242261 0.835511 0.508333 0.088 Uiso 1 1 calc R U . . .
C3 C 0.2901(4) 0.8881(4) 0.4534(3) 0.096(3) Uani 1 1 d . . . . .
H3A H 0.257132 0.913854 0.439136 0.115 Uiso 1 1 calc R U . . .
H3 H 0.567(4) 0.932(4) 0.424(4) 0.11(3) Uiso 1 1 d . . . . .

loop_
_atom_site_aniso_label
_atom_site_aniso_U_11
_atom_site_aniso_U_22
_atom_site_aniso_U_33
_atom_site_aniso_U_23
_atom_site_aniso_U_13
_atom_site_aniso_U_12
Mo2 0.0511(2) 0.0411(2) 0.0480(3) -0.00051(16) 0.00014(17) 0.00087(15)
Mo1 0.0503(2) 0.0483(2) 0.0495(3) -0.00560(17) 0.00013(18) -0.00021(16)
Mo3 0.0647(3) 0.0455(2) 0.0471(3) 0.00303(17) -0.0020(2) 0.00099(18)
O3 0.0441(17) 0.0496(18) 0.0470(19) -0.0017(15) -0.0013(15) 0.0041(14)
O5 0.0526(19) 0.0457(18) 0.0424(18) 0.0003(15) -0.0003(15) 0.0002(15)
O6 0.059(2) 0.0474(19) 0.058(2) -0.0025(17) 0.0006(18) -0.0008(16)
O2 0.062(2) 0.0488(19) 0.046(2) -0.0011(16) 0.0033(16) -0.0020(16)
O4 0.065(2) 0.050(2) 0.061(2) 0.0081(17) 0.0026(19) 0.0074(17)
O7 0.084(3) 0.061(2) 0.058(2) 0.008(2) 0.000(2) 0.003(2)
O1 0.061(2) 0.058(2) 0.065(3) -0.0123(19) 0.0012(19) 0.0049(18)
N1 0.059(3) 0.043(2) 0.056(3) 0.003(2) 0.000(2) 0.0025(19)
N2 0.070(3) 0.041(2) 0.057(3) 0.010(2) 0.008(2) -0.001(2)
N4 0.060(3) 0.063(3) 0.057(3) 0.002(2) -0.013(2) 0.006(2)
N5 0.069(3) 0.058(3) 0.057(3) 0.002(2) -0.014(2) 0.008(2)
N3 0.081(4) 0.060(3) 0.065(3) 0.009(3) 0.012(3) 0.003(3)
N6 0.095(4) 0.069(3) 0.078(4) 0.003(3) -0.024(3) 0.020(3)
C2 0.068(3) 0.047(3) 0.063(4) 0.007(3) -0.006(3) -0.013(3)
C1 0.081(4) 0.056(3) 0.071(4) 0.020(3) 0.006(3) -0.006(3)
C4 0.066(4) 0.081(4) 0.072(4) 0.001(4) -0.019(3) 0.007(3)
C3 0.090(6) 0.102(6) 0.095(6) 0.013(5) -0.032(5) 0.026(5)

loop_
_atom_type_symbol
_atom_type_description
_atom_type_scat_dispersion_real
_atom_type_scat_dispersion_imag
_atom_type_scat_source
C C 0.0181 0.0091 'International Tables Vol C Tables 4.2.6.8 and 6.1.1.4'
H H 0.0000 0.0000 'International Tables Vol C Tables 4.2.6.8 and 6.1.1.4'
Mo Mo -0.0483 2.7339 'International Tables Vol C Tables 4.2.6.8 and 6.1.1.4'
N N 0.0311 0.0180 'International Tables Vol C Tables 4.2.6.8 and 6.1.1.4'
O O 0.0492 0.0322 'International Tables Vol C Tables 4.2.6.8 and 6.1.1.4'

loop_
_geom_angle_atom_site_label_1
_geom_angle_atom_site_label_2
_geom_angle_atom_site_label_3
_geom_angle
_geom_angle_site_symmetry_1
_geom_angle_site_symmetry_3
_geom_angle_publ_flag
O3 Mo2 Mo1 49.07(10) . . ?
O3 Mo2 Mo1 86.75(9) 15_566 . ?
O3 Mo2 O3 83.98(17) . 15_566 ?
O3 Mo2 O5 91.48(15) . . ?
O3 Mo2 N1 163.61(15) . . ?
O5 Mo2 Mo1 139.28(10) . . ?
O5 Mo2 O3 78.16(14) . 15_566 ?
O5 Mo2 N1 81.30(16) . . ?
O2 Mo2 Mo1 48.03(11) . . ?
O2 Mo2 O3 95.73(15) . . ?
O2 Mo2 O3 79.24(14) . 15_566 ?
O2 Mo2 O5 155.39(15) . . ?
O2 Mo2 N1 85.38(17) . . ?
O4 Mo2 Mo1 98.62(14) . . ?
O4 Mo2 O3 102.49(17) . . ?
O4 Mo2 O3 173.35(16) . 15_566 ?
O4 Mo2 O5 99.94(18) . . ?
O4 Mo2 O2 101.40(18) . . ?
O4 Mo2 N1 93.28(18) . . ?
N1 Mo2 Mo1 133.28(13) . . ?
N1 Mo2 O3 80.16(15) . 15_566 ?
O3 Mo1 Mo2 49.12(11) . . ?
O3 Mo1 O5 87.22(14) . 15_566 ?
O3 Mo1 O6 93.62(15) . 12_767 ?
O3 Mo1 N4 163.45(17) . 15_566 ?
O5 Mo1 Mo2 100.18(10) 15_566 . ?
O5 Mo1 O6 70.82(14) 15_566 12_767 ?
O5 Mo1 N4 76.27(16) 15_566 15_566 ?
O6 Mo1 Mo2 142.62(11) 12_767 . ?
O6 Mo1 N4 80.16(17) 12_767 15_566 ?
O2 Mo1 Mo2 49.11(11) . . ?
O2 Mo1 O3 96.84(15) . . ?
O2 Mo1 O5 93.68(15) . 15_566 ?
O2 Mo1 O6 160.86(15) . 12_767 ?
O2 Mo1 N4 85.37(18) . 15_566 ?
O1 Mo1 Mo2 102.62(15) . . ?
O1 Mo1 O3 104.56(17) . . ?
O1 Mo1 O5 156.81(18) . 15_566 ?
O1 Mo1 O6 88.29(18) . 12_767 ?
O1 Mo1 O2 104.42(19) . . ?
O1 Mo1 N4 90.7(2) . 15_566 ?
N4 Mo1 Mo2 134.34(14) 15_566 . ?
O5 Mo3 Mo3 98.58(10) . 6_564 ?
O5 Mo3 N2 80.62(16) . . ?
O5 Mo3 N5 75.99(16) . . ?
O6 Mo3 Mo3 48.91(11) 6_564 6_564 ?
O6 Mo3 Mo3 49.23(11) . 6_564 ?
O6 Mo3 O5 75.59(15) 6_564 . ?
O6 Mo3 O5 95.37(16) . . ?
O6 Mo3 O6 94.28(16) . 6_564 ?
O6 Mo3 N2 82.85(17) . . ?
O6 Mo3 N2 155.67(18) 6_564 . ?
O6 Mo3 N5 171.28(18) . . ?
O6 Mo3 N5 82.50(18) 6_564 . ?
O7 Mo3 Mo3 101.90(15) . 6_564 ?
O7 Mo3 O5 157.77(18) . . ?
O7 Mo3 O6 104.5(2) . . ?
O7 Mo3 O6 112.1(2) . 6_564 ?
O7 Mo3 N2 91.9(2) . . ?
O7 Mo3 N5 84.2(2) . . ?
N2 Mo3 Mo3 131.98(13) . 6_564 ?
N2 Mo3 N5 96.72(19) . . ?
N5 Mo3 Mo3 130.02(14) . 6_564 ?
Mo2 O3 Mo2 131.79(17) . 12_767 ?
Mo1 O3 Mo2 145.97(19) . 12_767 ?
Mo1 O3 Mo2 81.81(14) . . ?
Mo2 O5 Mo1 124.88(18) . 12_767 ?
Mo2 O5 Mo3 131.36(18) . . ?
Mo3 O5 Mo1 103.62(15) . 12_767 ?
Mo3 O6 Mo1 135.4(2) . 15_566 ?
Mo3 O6 Mo1 103.36(17) 6_564 15_566 ?
Mo3 O6 Mo3 81.86(15) . 6_564 ?
Mo1 O2 Mo2 82.86(15) . . ?
N2 N1 Mo2 122.0(3) . . ?
C2 N1 Mo2 130.1(4) . . ?
C2 N1 N2 107.1(5) . . ?
N1 N2 Mo3 121.4(3) . . ?
N3 N2 Mo3 127.5(4) . . ?
N3 N2 N1 109.4(5) . . ?
N5 N4 Mo1 115.5(3) . 12_767 ?
C4 N4 Mo1 136.0(5) . 12_767 ?
C4 N4 N5 108.4(5) . . ?
N4 N5 Mo3 116.5(3) . . ?
N4 N5 N6 111.8(5) . . ?
N6 N5 Mo3 131.4(5) . . ?
N2 N3 C1 106.8(6) . . ?
N2 N3 H3 129(5) . . ?
C1 N3 H3 124(5) . . ?
N5 N6 C3 103.4(6) . . ?
N1 C2 H2 126.0 . . ?
C1 C2 N1 108.0(6) . . ?
C1 C2 H2 126.0 . . ?
N3 C1 H1 125.6 . . ?
C2 C1 N3 108.7(6) . . ?
C2 C1 H1 125.6 . . ?
N4 C4 H4 127.0 . . ?
N4 C4 C3 105.9(7) . . ?
C3 C4 H4 127.0 . . ?
N6 C3 C4 110.5(7) . . ?
N6 C3 H3A 124.8 . . ?
C4 C3 H3A 124.8 . . ?

loop_
_geom_bond_atom_site_label_1
_geom_bond_atom_site_label_2
_geom_bond_distance
_geom_bond_site_symmetry_2
_geom_bond_publ_flag
Mo2 Mo1 2.5718(6) . ?
Mo2 O3 2.291(4) 15_566 ?
Mo2 O3 1.965(4) . ?
Mo2 O5 1.996(3) . ?
Mo2 O2 1.959(4) . ?
Mo2 O4 1.689(4) . ?
Mo2 N1 2.172(5) . ?
Mo1 O3 1.963(4) . ?
Mo1 O5 2.101(4) 15_566 ?
Mo1 O6 2.181(4) 12_767 ?
Mo1 O2 1.927(4) . ?
Mo1 O1 1.692(4) . ?
Mo1 N4 2.215(5) 15_566 ?
Mo3 Mo3 2.5972(9) 6_564 ?
Mo3 O5 2.062(4) . ?
Mo3 O6 1.987(4) 6_564 ?
Mo3 O6 1.977(4) . ?
Mo3 O7 1.692(4) . ?
Mo3 N2 2.158(5) . ?
Mo3 N5 2.211(5) . ?
N1 N2 1.358(7) . ?
N1 C2 1.334(7) . ?
N2 N3 1.314(7) . ?
N4 N5 1.330(8) . ?
N4 C4 1.312(8) . ?
N5 N6 1.332(7) . ?
N3 C1 1.359(9) . ?
N3 H3 1.04(10) . ?
N6 C3 1.355(11) . ?
C2 H2 0.9500 . ?
C2 C1 1.332(9) . ?
C1 H1 0.9500 . ?
C4 H4 0.9500 . ?
C4 C3 1.369(12) . ?
C3 H3A 0.9500 . ?

loop_
_geom_torsion_atom_site_label_1
_geom_torsion_atom_site_label_2
_geom_torsion_atom_site_label_3
_geom_torsion_atom_site_label_4
_geom_torsion
_geom_torsion_site_symmetry_1
_geom_torsion_site_symmetry_2
_geom_torsion_site_symmetry_3
_geom_torsion_site_symmetry_4
_geom_torsion_publ_flag
Mo2 N1 N2 Mo3 -21.4(5) . . . . ?
Mo2 N1 N2 N3 172.5(4) . . . . ?
Mo2 N1 C2 C1 -171.1(4) . . . . ?
Mo1 N4 N5 Mo3 1.8(5) 12_767 . . . ?
Mo1 N4 N5 N6 176.6(4) 12_767 . . . ?
Mo1 N4 C4 C3 -176.8(6) 12_767 . . . ?
Mo3 N2 N3 C1 -166.3(4) . . . . ?
Mo3 N5 N6 C3 175.0(5) . . . . ?
N1 N2 N3 C1 -1.2(7) . . . . ?
N1 C2 C1 N3 0.2(8) . . . . ?
N2 N1 C2 C1 -0.9(7) . . . . ?
N2 N3 C1 C2 0.6(8) . . . . ?
N4 N5 N6 C3 1.1(8) . . . . ?
N4 C4 C3 N6 2.2(10) . . . . ?
N5 N4 C4 C3 -1.5(8) . . . . ?
N5 N6 C3 C4 -2.0(9) . . . . ?
C2 N1 N2 Mo3 167.5(4) . . . . ?
C2 N1 N2 N3 1.4(6) . . . . ?
C4 N4 N5 Mo3 -174.6(4) . . . . ?
C4 N4 N5 N6 0.2(7) . . . . ?

loop_
_smtbx_masks_void_nr
_smtbx_masks_void_average_x
_smtbx_masks_void_average_y
_smtbx_masks_void_average_z
_smtbx_masks_void_volume
_smtbx_masks_void_count_electrons
_smtbx_masks_void_content
1 -0.865 -0.859 -0.432 7370.6 4014.4 '368 H2O'
